data_7051789
loop_
_publ_author_name
'Strasser, Christoph E.'
'Gabrielli, William F.'
'Esterhuysen, Catharine'
'Schuster, Oliver B.'
'Nogai, Stefan D.'
'Cronje, Stephanie'
'Raubenheimer, Helgard G.'

_publ_section_title
;
 Preparation of tris(azolyl)phosphine gold(i) complexes: digold(i)
 coordination and variation in solid state intermolecular interactions
;
_journal_issue 1
_journal_name_full 'New Journal of Chemistry'
_journal_page_first 138
_journal_paper_doi 10.1039/b709896k
_journal_volume 32
_journal_year 2008
_chemical_formula_moiety 'C15 H18 Au Cl N3 P S3'
_chemical_formula_sum 'C15 H18 Au Cl N3 P S3'
_chemical_formula_weight 599.91
_chemical_melting_point 359
_chemical_name_common 'tris(4,5-dimethylthiazol-2-yl)phosphanegold(I) chloride'
_chemical_name_systematic chlorido[tris(4,5-dimethylthiazol-2-yl)phosphane]gold(I)
_space_group_IT_number 33
_symmetry_cell_setting orthorhombic
_symmetry_Int_Tables_number 33
_symmetry_space_group_name_Hall 'P 2c -2n'
_symmetry_space_group_name_H-M 'P n a 21'
_atom_sites_solution_hydrogens geom
_atom_sites_solution_primary direct
_atom_sites_solution_secondary difmap
_audit_creation_method SHELXL-97
_cell_angle_alpha 90.00
_cell_angle_beta 90.00
_cell_angle_gamma 90.00
_cell_formula_units_Z 4
_cell_length_a 12.9541(15)
_cell_length_b 11.2941(13)
_cell_length_c 13.3664(15)
_cell_measurement_reflns_used 6785
_cell_measurement_temperature 100(2)
_cell_measurement_theta_max 26.768
_cell_measurement_theta_min 2.361
_cell_volume 1955.6(4)
_computing_cell_refinement 'SAINT (Bruker, 2003)'
_computing_data_collection 'SMART (Bruker, 2002)'
_computing_data_reduction SAINT
_computing_molecular_graphics 'X-Seed (Barbour, 2001)'
_computing_publication_material X-Seed
_computing_structure_refinement 'SHELXL-97 (Sheldrick, 1997)'
_computing_structure_solution 'SHELXS (Sheldrick, 1990)'
_diffrn_ambient_temperature 100(2)
_diffrn_measured_fraction_theta_full 0.999
_diffrn_measured_fraction_theta_max 0.999
_diffrn_measurement_device_type 'Bruker APEX CCD area detector'
_diffrn_measurement_method \w-scans
_diffrn_radiation_monochromator graphite
_diffrn_radiation_source 'fine-focus sealed tube'
_diffrn_radiation_type MoK\a
_diffrn_radiation_wavelength 0.71073
_diffrn_reflns_av_R_equivalents 0.0261
_diffrn_reflns_av_sigmaI/netI 0.0293
_diffrn_reflns_limit_h_max 15
_diffrn_reflns_limit_h_min -16
_diffrn_reflns_limit_k_max 14
_diffrn_reflns_limit_k_min -10
_diffrn_reflns_limit_l_max 14
_diffrn_reflns_limit_l_min -16
_diffrn_reflns_number 11189
_diffrn_reflns_theta_full 26.81
_diffrn_reflns_theta_max 26.81
_diffrn_reflns_theta_min 2.36
_diffrn_standards_number 0
_exptl_absorpt_coefficient_mu 8.064
_exptl_absorpt_correction_T_max 0.922
_exptl_absorpt_correction_T_min 0.653
_exptl_absorpt_correction_type multi-scan
_exptl_absorpt_process_details 'SADABS (Bruker, 2002)'
_exptl_crystal_colour colourless
_exptl_crystal_density_diffrn 2.038
_exptl_crystal_density_method 'not measured'
_exptl_crystal_description block
_exptl_crystal_F_000 1152
_exptl_crystal_size_max 0.05
_exptl_crystal_size_mid 0.03
_exptl_crystal_size_min 0.01
_refine_diff_density_max 2.831
_refine_diff_density_min -0.680
_refine_diff_density_rms 0.143
_refine_ls_abs_structure_details 'Flack H D (1983), Acta Cryst. A39, 876-881'
_refine_ls_abs_structure_Flack 0.519(7)
_refine_ls_extinction_method none
_refine_ls_goodness_of_fit_ref 1.046
_refine_ls_hydrogen_treatment constr
_refine_ls_matrix_type full
_refine_ls_number_parameters 236
_refine_ls_number_reflns 3661
_refine_ls_number_restraints 9
_refine_ls_restrained_S_all 1.048
_refine_ls_R_factor_all 0.0255
_refine_ls_R_factor_gt 0.0237
_refine_ls_shift/su_max 0.002
_refine_ls_shift/su_mean 0.000
_refine_ls_structure_factor_coef Fsqd
_refine_ls_weighting_details 'calc w=1/[\s^2^(Fo^2^)+(0.0384P)^2^+0.0000P] where P=(Fo^2^+2Fc^2^)/3'
_refine_ls_weighting_scheme calc
_refine_ls_wR_factor_gt 0.0581
_refine_ls_wR_factor_ref 0.0591
_reflns_number_gt 3469
_reflns_number_total 3661
_reflns_threshold_expression >2sigma(I)
_cod_data_source_file b709896k.txt
_cod_data_source_block Compound2d
_cod_database_code 7051789

loop_
_symmetry_equiv_pos_as_xyz
'x, y, z'
'-x, -y, z+1/2'
'-x+1/2, y+1/2, z+1/2'
'x+1/2, -y+1/2, z'

loop_
_atom_site_label
_atom_site_type_symbol
_atom_site_fract_x
_atom_site_fract_y
_atom_site_fract_z
_atom_site_U_iso_or_equiv
_atom_site_adp_type
_atom_site_occupancy
_atom_site_symmetry_multiplicity
_atom_site_calc_flag
_atom_site_refinement_flags
_atom_site_disorder_assembly
_atom_site_disorder_group
Au1 Au 0.964089(11) 0.043971(12) 0.57066(3) 0.01617(6) Uani 1 1 d . . .
Cl1 Cl 1.04883(9) -0.13252(10) 0.55878(15) 0.0241(3) Uani 1 1 d . . .
P1 P 0.88009(8) 0.21447(10) 0.58284(13) 0.0167(3) Uani 1 1 d . A .
C32 C 0.6552(5) 0.2937(5) 0.3659(5) 0.0240(13) Uani 1 1 d . . .
S31 S 0.69238(11) 0.34058(12) 0.48285(11) 0.0261(3) Uani 1 1 d . . .
S21 S 0.81264(10) 0.13013(12) 0.79312(11) 0.0234(3) Uani 1 1 d . A .
C33 C 0.7178(4) 0.2034(5) 0.3342(4) 0.0203(12) Uani 1 1 d . . .
N31 N 0.7955(3) 0.1723(4) 0.4013(3) 0.0192(9) Uani 1 1 d . . .
N21 N 0.7377(3) 0.3136(4) 0.7078(3) 0.0206(9) Uani 1 1 d . A .
C22 C 0.7178(4) 0.2062(5) 0.8556(5) 0.0241(13) Uani 1 1 d . . .
C23 C 0.6869(4) 0.3010(5) 0.7969(4) 0.0207(12) Uani 1 1 d . . .
C35 C 0.5608(5) 0.3429(6) 0.3176(5) 0.0305(14) Uani 1 1 d . . .
H16A H 0.5039 0.2864 0.3246 0.046 Uiso 1 1 calc R . .
H16B H 0.5745 0.3569 0.2465 0.046 Uiso 1 1 calc R . .
H16C H 0.5421 0.4177 0.3500 0.046 Uiso 1 1 calc R . .
C25 C 0.6789(5) 0.1679(6) 0.9549(5) 0.0361(15) Uani 1 1 d . . .
H36A H 0.6331 0.2290 0.9822 0.054 Uiso 1 1 calc R . .
H36B H 0.7373 0.1558 1.0004 0.054 Uiso 1 1 calc R . .
H36C H 0.6405 0.0936 0.9477 0.054 Uiso 1 1 calc R . .
C34 C 0.7099(5) 0.1379(5) 0.2369(4) 0.0275(12) Uani 1 1 d . . .
H17A H 0.7768 0.1401 0.2026 0.041 Uiso 1 1 calc R . .
H17B H 0.6574 0.1754 0.1947 0.041 Uiso 1 1 calc R . .
H17C H 0.6905 0.0555 0.2498 0.041 Uiso 1 1 calc R . .
C24 C 0.6039(4) 0.3889(5) 0.8230(4) 0.0242(11) Uani 1 1 d . . .
H37A H 0.6329 0.4510 0.8657 0.036 Uiso 1 1 calc R . .
H37B H 0.5480 0.3484 0.8586 0.036 Uiso 1 1 calc R . .
H37C H 0.5768 0.4245 0.7615 0.036 Uiso 1 1 calc R . .
C31 C 0.7903(4) 0.2355(5) 0.4830(5) 0.0190(13) Uani 1 1 d . . .
C11 C 0.9613(3) 0.3452(4) 0.5852(5) 0.0199(14) Uani 1 1 d D . .
N11A N 0.9980(10) 0.3968(10) 0.5075(9) 0.027(3) Uani 0.75 1 d PD A 2
S11B S 1.0066(13) 0.3991(11) 0.4720(9) 0.033(3) Uani 0.25 1 d PD A 1
N11B N 0.9997(16) 0.4018(15) 0.6557(16) 0.027(3) Uani 0.25 1 d PD A 1
S11A S 1.0060(2) 0.39925(19) 0.6979(2) 0.0259(5) Uani 0.75 1 d PD A 2
C21 C 0.8045(4) 0.2291(5) 0.6952(4) 0.0195(12) Uani 1 1 d . . .
C12 C 1.0745(5) 0.4980(6) 0.6346(5) 0.0309(15) Uani 1 1 d D . .
C13 C 1.0692(5) 0.4923(7) 0.5357(5) 0.0326(16) Uani 1 1 d D A .
C15 C 1.1405(9) 0.5903(8) 0.6876(11) 0.084(4) Uani 1 1 d . A .
H14A H 1.2137 0.5733 0.6757 0.127 Uiso 1 1 calc R . .
H14B H 1.1265 0.5879 0.7596 0.127 Uiso 1 1 calc R . .
H14C H 1.1239 0.6692 0.6616 0.127 Uiso 1 1 calc R . .
C14 C 1.1174(9) 0.5658(8) 0.4546(9) 0.067(3) Uani 1 1 d . . .
H15A H 1.0933 0.6478 0.4603 0.101 Uiso 1 1 calc R A .
H15B H 1.0977 0.5340 0.3892 0.101 Uiso 1 1 calc R . .
H15C H 1.1927 0.5637 0.4615 0.101 Uiso 1 1 calc R . .

loop_
_atom_site_aniso_label
_atom_site_aniso_U_11
_atom_site_aniso_U_22
_atom_site_aniso_U_33
_atom_site_aniso_U_23
_atom_site_aniso_U_13
_atom_site_aniso_U_12
Au1 0.01546(9) 0.01447(9) 0.01857(10) -0.00092(11) 0.00002(11) 0.00246(5)
Cl1 0.0255(5) 0.0186(5) 0.0284(10) -0.0038(6) -0.0035(6) 0.0077(4)
P1 0.0135(5) 0.0144(5) 0.0221(8) -0.0014(6) 0.0004(6) 0.0014(4)
C32 0.021(3) 0.023(3) 0.028(3) 0.001(2) -0.004(2) -0.003(2)
S31 0.0231(6) 0.0235(6) 0.0316(8) -0.0072(6) -0.0075(6) 0.0106(5)
S21 0.0189(6) 0.0231(6) 0.0284(7) 0.0058(5) 0.0030(5) 0.0044(5)
C33 0.016(2) 0.019(3) 0.025(3) 0.005(2) 0.006(2) -0.007(2)
N31 0.016(2) 0.021(2) 0.021(2) 0.0024(19) 0.0014(17) -0.0003(17)
N21 0.020(2) 0.020(2) 0.021(2) -0.0020(18) -0.0005(18) 0.0007(18)
C22 0.014(3) 0.030(3) 0.028(3) 0.000(3) -0.003(2) 0.001(2)
C23 0.016(3) 0.026(3) 0.019(3) -0.003(2) 0.001(2) -0.002(2)
C35 0.028(3) 0.033(4) 0.031(3) 0.001(3) -0.010(3) 0.007(3)
C25 0.030(3) 0.043(4) 0.035(4) 0.014(3) 0.004(3) 0.012(3)
C34 0.030(3) 0.033(3) 0.019(3) -0.004(2) -0.003(2) -0.001(2)
C24 0.019(3) 0.028(3) 0.026(3) -0.001(2) -0.001(2) 0.004(2)
C31 0.016(3) 0.019(3) 0.022(3) -0.002(2) -0.003(2) 0.004(2)
C11 0.017(2) 0.014(2) 0.028(4) -0.001(3) 0.003(2) 0.0053(16)
N11A 0.041(5) 0.016(4) 0.024(8) -0.008(5) -0.003(5) 0.001(3)
S11B 0.055(5) 0.015(4) 0.030(8) -0.006(5) 0.009(6) -0.006(4)
N11B 0.041(5) 0.016(4) 0.024(8) -0.008(5) -0.003(5) 0.001(3)
S11A 0.0327(11) 0.0183(10) 0.0269(12) 0.0007(9) -0.0089(10) -0.0044(9)
C21 0.018(3) 0.019(3) 0.021(3) -0.005(2) 0.000(2) -0.005(2)
C12 0.034(4) 0.017(3) 0.042(4) 0.005(3) -0.010(3) 0.008(3)
C13 0.029(3) 0.025(3) 0.044(4) 0.003(3) 0.010(3) 0.008(3)
C15 0.087(7) 0.031(4) 0.136(10) -0.011(5) -0.073(7) 0.015(5)
C14 0.080(7) 0.044(5) 0.078(7) 0.008(4) 0.059(6) 0.008(4)

loop_
_atom_type_symbol
_atom_type_description
_atom_type_scat_dispersion_real
_atom_type_scat_dispersion_imag
_atom_type_scat_source
C C 0.0033 0.0016 'International Tables Vol C Tables 4.2.6.8 and 6.1.1.4'
H H 0.0000 0.0000 'International Tables Vol C Tables 4.2.6.8 and 6.1.1.4'
N N 0.0061 0.0033 'International Tables Vol C Tables 4.2.6.8 and 6.1.1.4'
P P 0.1023 0.0942 'International Tables Vol C Tables 4.2.6.8 and 6.1.1.4'
S S 0.1246 0.1234 'International Tables Vol C Tables 4.2.6.8 and 6.1.1.4'
Cl Cl 0.1484 0.1585 'International Tables Vol C Tables 4.2.6.8 and 6.1.1.4'
Au Au -2.0133 8.8022 'International Tables Vol C Tables 4.2.6.8 and 6.1.1.4'

loop_
_geom_angle_atom_site_label_1
_geom_angle_atom_site_label_2
_geom_angle_atom_site_label_3
_geom_angle
_geom_angle_site_symmetry_1
_geom_angle_site_symmetry_3
_geom_angle_publ_flag
P1 Au1 Cl1 179.34(5) . . ?
C31 P1 C21 104.9(3) . . ?
C31 P1 C11 106.4(2) . . ?
C21 P1 C11 103.1(2) . . ?
C31 P1 Au1 112.33(18) . . ?
C21 P1 Au1 114.1(2) . . ?
C11 P1 Au1 115.07(14) . . ?
C33 C32 C35 128.9(6) . . ?
C33 C32 S31 110.2(4) . . ?
C35 C32 S31 120.6(5) . . ?
C32 S31 C31 89.7(3) . . ?
C22 S21 C21 90.1(3) . . ?
C32 C33 N31 114.6(5) . . ?
C32 C33 C34 126.6(5) . . ?
N31 C33 C34 118.9(5) . . ?
C31 N31 C33 111.3(5) . . ?
C21 N21 C23 111.0(5) . . ?
C23 C22 C25 129.3(5) . . ?
C23 C22 S21 108.5(5) . . ?
C25 C22 S21 122.2(5) . . ?
N21 C23 C22 115.7(5) . . ?
N21 C23 C24 118.5(5) . . ?
C22 C23 C24 125.8(5) . . ?
C32 C35 H16A 109.5 . . ?
C32 C35 H16B 109.5 . . ?
H16A C35 H16B 109.5 . . ?
C32 C35 H16C 109.5 . . ?
H16A C35 H16C 109.5 . . ?
H16B C35 H16C 109.5 . . ?
C22 C25 H36A 109.5 . . ?
C22 C25 H36B 109.5 . . ?
H36A C25 H36B 109.5 . . ?
C22 C25 H36C 109.5 . . ?
H36A C25 H36C 109.5 . . ?
H36B C25 H36C 109.5 . . ?
C33 C34 H17A 109.5 . . ?
C33 C34 H17B 109.5 . . ?
H17A C34 H17B 109.5 . . ?
C33 C34 H17C 109.5 . . ?
H17A C34 H17C 109.5 . . ?
H17B C34 H17C 109.5 . . ?
C23 C24 H37A 109.5 . . ?
C23 C24 H37B 109.5 . . ?
H37A C24 H37B 109.5 . . ?
C23 C24 H37C 109.5 . . ?
H37A C24 H37C 109.5 . . ?
H37B C24 H37C 109.5 . . ?
N31 C31 S31 114.2(4) . . ?
N31 C31 P1 121.3(4) . . ?
S31 C31 P1 124.5(3) . . ?
N11A C11 S11A 114.9(6) . . ?
N11B C11 S11B 110.2(10) . . ?
N11B C11 P1 131.7(10) . . ?
N11A C11 P1 124.8(7) . . ?
S11A C11 P1 119.9(3) . . ?
S11B C11 P1 117.8(5) . . ?
C11 N11A C13 111.0(9) . . ?
C13 S11B C11 86.4(7) . . ?
C11 N11B C12 119.6(16) . . ?
C12 S11A C11 88.4(3) . . ?
N21 C21 S21 114.7(4) . . ?
N21 C21 P1 122.6(4) . . ?
S21 C21 P1 122.7(3) . . ?
C13 C12 C15 121.8(9) . . ?
C13 C12 N11B 96.9(10) . . ?
C15 C12 N11B 141.3(11) . . ?
C13 C12 S11A 116.6(7) . . ?
C15 C12 S11A 121.6(7) . . ?
C12 C13 N11A 108.9(8) . . ?
C12 C13 C14 132.2(8) . . ?
N11A C13 C14 118.9(8) . . ?
C12 C13 S11B 126.7(8) . . ?
C14 C13 S11B 101.1(7) . . ?
C12 C15 H14A 109.5 . . ?
C12 C15 H14B 109.5 . . ?
H14A C15 H14B 109.5 . . ?
C12 C15 H14C 109.5 . . ?
H14A C15 H14C 109.5 . . ?
H14B C15 H14C 109.5 . . ?
C13 C14 H15A 109.5 . . ?
C13 C14 H15B 109.5 . . ?
H15A C14 H15B 109.5 . . ?
C13 C14 H15C 109.5 . . ?
H15A C14 H15C 109.5 . . ?
H15B C14 H15C 109.5 . . ?

loop_
_geom_bond_atom_site_label_1
_geom_bond_atom_site_label_2
_geom_bond_distance
_geom_bond_site_symmetry_2
_geom_bond_publ_flag
Au1 P1 2.2178(11) . ?
Au1 Cl1 2.2812(11) . ?
P1 C31 1.786(6) . ?
P1 C21 1.800(6) . ?
P1 C11 1.813(5) . ?
C32 C33 1.370(8) . ?
C32 C35 1.490(8) . ?
C32 S31 1.718(6) . ?
S31 C31 1.738(5) . ?
S21 C22 1.716(6) . ?
S21 C21 1.725(6) . ?
C33 N31 1.394(7) . ?
C33 C34 1.499(8) . ?
N31 C31 1.306(7) . ?
N21 C21 1.299(7) . ?
N21 C23 1.368(7) . ?
C22 C23 1.386(8) . ?
C22 C25 1.484(8) . ?
C23 C24 1.504(8) . ?
C35 H16A 0.9800 . ?
C35 H16B 0.9800 . ?
C35 H16C 0.9800 . ?
C25 H36A 0.9800 . ?
C25 H36B 0.9800 . ?
C25 H36C 0.9800 . ?
C34 H17A 0.9800 . ?
C34 H17B 0.9800 . ?
C34 H17C 0.9800 . ?
C24 H37A 0.9800 . ?
C24 H37B 0.9800 . ?
C24 H37C 0.9800 . ?
C11 N11B 1.243(17) . ?
C11 N11A 1.282(12) . ?
C11 S11A 1.725(7) . ?
C11 S11B 1.734(11) . ?
N11A C13 1.469(15) . ?
S11B C13 1.579(14) . ?
N11B C12 1.483(19) . ?
S11A C12 1.657(7) . ?
C12 C13 1.325(9) . ?
C12 C15 1.523(12) . ?
C13 C14 1.501(11) . ?
C15 H14A 0.9800 . ?
C15 H14B 0.9800 . ?
C15 H14C 0.9800 . ?
C14 H15A 0.9800 . ?
C14 H15B 0.9800 . ?
C14 H15C 0.9800 . ?

loop_
_geom_torsion_atom_site_label_1
_geom_torsion_atom_site_label_2
_geom_torsion_atom_site_label_3
_geom_torsion_atom_site_label_4
_geom_torsion
_geom_torsion_site_symmetry_1
_geom_torsion_site_symmetry_2
_geom_torsion_site_symmetry_3
_geom_torsion_site_symmetry_4
_geom_torsion_publ_flag
C33 C32 S31 C31 -0.1(5) . . . . ?
C35 C32 S31 C31 174.5(5) . . . . ?
C35 C32 C33 N31 -174.9(6) . . . . ?
S31 C32 C33 N31 -0.8(6) . . . . ?
C35 C32 C33 C34 5.3(10) . . . . ?
S31 C32 C33 C34 179.3(4) . . . . ?
C32 C33 N31 C31 1.6(6) . . . . ?
C34 C33 N31 C31 -178.5(5) . . . . ?
C21 S21 C22 C23 0.2(4) . . . . ?
C21 S21 C22 C25 178.9(5) . . . . ?
C21 N21 C23 C22 1.9(7) . . . . ?
C21 N21 C23 C24 -178.1(5) . . . . ?
C25 C22 C23 N21 -179.8(6) . . . . ?
S21 C22 C23 N21 -1.2(6) . . . . ?
C25 C22 C23 C24 0.1(10) . . . . ?
S21 C22 C23 C24 178.8(5) . . . . ?
C33 N31 C31 S31 -1.7(5) . . . . ?
C33 N31 C31 P1 179.7(4) . . . . ?
C32 S31 C31 N31 1.1(4) . . . . ?
C32 S31 C31 P1 179.6(4) . . . . ?
C21 P1 C31 N31 -141.0(5) . . . . ?
C11 P1 C31 N31 110.2(4) . . . . ?
Au1 P1 C31 N31 -16.6(5) . . . . ?
C21 P1 C31 S31 40.6(4) . . . . ?
C11 P1 C31 S31 -68.3(4) . . . . ?
Au1 P1 C31 S31 165.0(3) . . . . ?
C31 P1 C11 N11B 142.8(12) . . . . ?
C21 P1 C11 N11B 32.7(12) . . . . ?
Au1 P1 C11 N11B -92.1(12) . . . . ?
C31 P1 C11 N11A -42.0(8) . . . . ?
C21 P1 C11 N11A -152.0(8) . . . . ?
Au1 P1 C11 N11A 83.1(8) . . . . ?
C31 P1 C11 S11A 145.2(3) . . . . ?
C21 P1 C11 S11A 35.2(3) . . . . ?
Au1 P1 C11 S11A -89.7(3) . . . . ?
C31 P1 C11 S11B -43.9(7) . . . . ?
C21 P1 C11 S11B -154.0(7) . . . . ?
Au1 P1 C11 S11B 81.2(7) . . . . ?
N11B C11 N11A C13 2.2(13) . . . . ?
S11A C11 N11A C13 -1.0(10) . . . . ?
S11B C11 N11A C13 -160(9) . . . . ?
P1 C11 N11A C13 -174.1(5) . . . . ?
N11B C11 S11B C13 -1.1(10) . . . . ?
N11A C11 S11B C13 17(8) . . . . ?
S11A C11 S11B C13 -5.1(10) . . . . ?
P1 C11 S11B C13 -175.8(5) . . . . ?
N11A C11 N11B C12 -3.6(18) . . . . ?
S11A C11 N11B C12 162(6) . . . . ?
S11B C11 N11B C12 -1.2(16) . . . . ?
P1 C11 N11B C12 172.4(7) . . . . ?
N11B C11 S11A C12 -14(5) . . . . ?
N11A C11 S11A C12 1.5(7) . . . . ?
S11B C11 S11A C12 4.6(7) . . . . ?
P1 C11 S11A C12 175.0(3) . . . . ?
C23 N21 C21 S21 -1.7(6) . . . . ?
C23 N21 C21 P1 176.8(4) . . . . ?
C22 S21 C21 N21 0.9(5) . . . . ?
C22 S21 C21 P1 -177.6(4) . . . . ?
C31 P1 C21 N21 -45.4(5) . . . . ?
C11 P1 C21 N21 65.8(5) . . . . ?
Au1 P1 C21 N21 -168.7(4) . . . . ?
C31 P1 C21 S21 133.0(4) . . . . ?
C11 P1 C21 S21 -115.8(3) . . . . ?
Au1 P1 C21 S21 9.7(4) . . . . ?
C11 N11B C12 C13 3.3(17) . . . . ?
C11 N11B C12 C15 179.6(10) . . . . ?
C11 N11B C12 S11A -169(4) . . . . ?
C11 S11A C12 C13 -1.8(7) . . . . ?
C11 S11A C12 C15 178.5(7) . . . . ?
C11 S11A C12 N11B 7(2) . . . . ?
C15 C12 C13 N11A -178.7(8) . . . . ?
N11B C12 C13 N11A -1.4(11) . . . . ?
S11A C12 C13 N11A 1.6(10) . . . . ?
C15 C12 C13 C14 -1.4(16) . . . . ?
N11B C12 C13 C14 175.8(11) . . . . ?
S11A C12 C13 C14 178.8(7) . . . . ?
C15 C12 C13 S11B 178.1(10) . . . . ?
N11B C12 C13 S11B -4.7(16) . . . . ?
S11A C12 C13 S11B -1.7(15) . . . . ?
C11 N11A C13 C12 -0.3(12) . . . . ?
C11 N11A C13 C14 -178.0(8) . . . . ?
C11 N11A C13 S11B 171(4) . . . . ?
C11 S11B C13 C12 3.9(13) . . . . ?
C11 S11B C13 N11A -6(3) . . . . ?
C11 S11B C13 C14 -176.5(7) . . . . ?
